data_4337538
loop_
_publ_author_name
'Greene, Angelique F.'
'Chandrasekaran, P.'
'Yan, Yong'
'Mague, Joel T.'
'Donahue, James P.'

_publ_section_title
;
 Element misidentification in X-ray crystallography: a reassessment of the
 [MCl2(diazadiene)] (M = Cr, Mo, W) series.
;
_journal_issue 1
_journal_name_full 'Inorganic chemistry'
_journal_page_first 308
_journal_page_last 317
_journal_paper_doi 10.1021/ic402246d
_journal_volume 53
_journal_year 2014
_chemical_formula_sum 'C23 H30 Cl4 N2 Zn'
_chemical_formula_weight 541.71
_chemical_name_systematic
; 
 ? 
;
_space_group_IT_number 14
_symmetry_cell_setting monoclinic
_symmetry_space_group_name_Hall '-P 2ybc'
_symmetry_space_group_name_H-M 'P 1 21/c 1'
_atom_sites_solution_hydrogens geom
_atom_sites_solution_primary direct
_atom_sites_solution_secondary difmap
_audit_creation_method SHELXL-97
_cell_angle_alpha 90.00
_cell_angle_beta 90.8370(10)
_cell_angle_gamma 90.00
_cell_formula_units_Z 4
_cell_length_a 12.6703(2)
_cell_length_b 14.4861(2)
_cell_length_c 14.1761(2)
_cell_measurement_reflns_used 9322
_cell_measurement_temperature 150(2)
_cell_measurement_theta_max 33.018
_cell_measurement_theta_min 2.561
_cell_volume 2601.65(7)
_computing_cell_refinement 'Bruker SAINT (Bruker-AXS, 2009)'
_computing_data_collection 'Bruker APEX2 (Bruker-AXS, 2010)'
_computing_data_reduction 'Bruker SAINT (Bruker-AXS, 2009)'
_computing_molecular_graphics 'Bruker SHELXTL(Bruker-AXS, 2008)'
_computing_publication_material 'Bruker SHELXTL(Bruker-AXS, 2008)'
_computing_structure_refinement 'SHELXL (Sheldrick, 2008)'
_computing_structure_solution 'SHELXS (Sheldrick, 2008)'
_diffrn_ambient_temperature 150(2)
_diffrn_measured_fraction_theta_full 1.000
_diffrn_measured_fraction_theta_max 1.000
_diffrn_measurement_device_type 'Bruker Smart APEX CCD'
_diffrn_measurement_method '\f and \w scans'
_diffrn_radiation_monochromator graphite
_diffrn_radiation_source 'fine-focus sealed tube'
_diffrn_radiation_type MoK\a
_diffrn_radiation_wavelength 0.71073
_diffrn_reflns_av_R_equivalents 0.0506
_diffrn_reflns_av_sigmaI/netI 0.0432
_diffrn_reflns_limit_h_max 19
_diffrn_reflns_limit_h_min -16
_diffrn_reflns_limit_k_max 22
_diffrn_reflns_limit_k_min -22
_diffrn_reflns_limit_l_max 21
_diffrn_reflns_limit_l_min -21
_diffrn_reflns_number 50166
_diffrn_reflns_theta_full 33.14
_diffrn_reflns_theta_max 33.14
_diffrn_reflns_theta_min 2.01
_exptl_absorpt_coefficient_mu 1.367
_exptl_absorpt_correction_T_max 0.8736
_exptl_absorpt_correction_T_min 0.7249
_exptl_absorpt_process_details 'SADABS (Sheldrick, 2009)'
_exptl_crystal_colour yellow
_exptl_crystal_density_diffrn 1.378
_exptl_crystal_density_method 'not measured'
_exptl_crystal_description block
_exptl_crystal_F_000 1112
_exptl_crystal_size_max 0.21
_exptl_crystal_size_mid 0.15
_exptl_crystal_size_min 0.12
_refine_diff_density_max 1.340
_refine_diff_density_min -1.348
_refine_diff_density_rms 0.090
_refine_ls_extinction_method none
_refine_ls_goodness_of_fit_ref 1.118
_refine_ls_hydrogen_treatment mixed
_refine_ls_matrix_type full
_refine_ls_number_parameters 285
_refine_ls_number_reflns 9919
_refine_ls_number_restraints 69
_refine_ls_restrained_S_all 1.114
_refine_ls_R_factor_all 0.0682
_refine_ls_R_factor_gt 0.0514
_refine_ls_shift/su_max 0.001
_refine_ls_shift/su_mean 0.000
_refine_ls_structure_factor_coef Fsqd
_refine_ls_weighting_details 'calc w=1/[\s^2^(Fo^2^)+(0.0647P)^2^+1.2485P] where P=(Fo^2^+2Fc^2^)/3'
_refine_ls_weighting_scheme calc
_refine_ls_wR_factor_gt 0.1343
_refine_ls_wR_factor_ref 0.1442
_reflns_number_gt 7440
_reflns_number_total 9919
_reflns_threshold_expression >2\s(I)
_cod_data_source_file ic402246d_si_003.cif
_cod_data_source_block jpd526_0m_a
_cod_original_sg_symbol_H-M P2(1)/c
_cod_database_code 4337538

loop_
_symmetry_equiv_pos_as_xyz
'x, y, z'
'-x, y+1/2, -z+1/2'
'-x, -y, -z'
'x, -y-1/2, z-1/2'

loop_
_atom_site_label
_atom_site_type_symbol
_atom_site_fract_x
_atom_site_fract_y
_atom_site_fract_z
_atom_site_U_iso_or_equiv
_atom_site_adp_type
_atom_site_occupancy
_atom_site_symmetry_multiplicity
_atom_site_calc_flag
_atom_site_refinement_flags
_atom_site_disorder_assembly
_atom_site_disorder_group
Zn1 Zn 0.386821(18) 0.144350(15) 0.776253(16) 0.02396(7) Uani 1 1 d U . .
Cl1 Cl 0.41599(5) 0.10583(4) 0.92471(4) 0.03962(14) Uani 1 1 d U . .
Cl2 Cl 0.31864(5) 0.03422(4) 0.68585(4) 0.03718(13) Uani 1 1 d U . .
N1 N 0.51383(13) 0.21234(11) 0.71705(12) 0.0236(3) Uiso 1 1 d U . .
N2 N 0.32384(12) 0.27473(11) 0.75417(11) 0.0221(3) Uiso 1 1 d U . .
C1 C 0.61994(14) 0.17643(13) 0.71090(14) 0.0234(3) Uani 1 1 d U . .
C2 C 0.64862(16) 0.12537(13) 0.63178(14) 0.0246(3) Uani 1 1 d U . .
C3 C 0.75214(16) 0.09298(13) 0.62908(16) 0.0287(4) Uani 1 1 d U . .
H3 H 0.7741 0.0587 0.5757 0.034 Uiso 1 1 calc R . .
C4 C 0.82428(16) 0.10920(14) 0.70210(18) 0.0315(4) Uani 1 1 d U . .
C5 C 0.79145(17) 0.15862(15) 0.78034(17) 0.0321(4) Uani 1 1 d U . .
H5 H 0.8399 0.1689 0.8311 0.039 Uiso 1 1 calc R . .
C6 C 0.68923(16) 0.19355(14) 0.78632(15) 0.0281(4) Uani 1 1 d U . .
C7 C 0.57113(18) 0.10686(16) 0.55307(15) 0.0311(4) Uani 1 1 d U . .
H7A H 0.6054 0.0704 0.5039 0.047 Uiso 1 1 calc R . .
H7B H 0.5466 0.1656 0.5263 0.047 Uiso 1 1 calc R . .
H7C H 0.5108 0.0725 0.5775 0.047 Uiso 1 1 calc R . .
C8 C 0.93602(19) 0.07263(19) 0.6984(2) 0.0460(6) Uani 1 1 d U . .
H8A H 0.9570 0.0663 0.6324 0.069 Uiso 1 1 calc R . .
H8B H 0.9396 0.0122 0.7294 0.069 Uiso 1 1 calc R . .
H8C H 0.9839 0.1157 0.7308 0.069 Uiso 1 1 calc R . .
C9 C 0.65585(18) 0.25034(19) 0.86996(17) 0.0376(5) Uani 1 1 d U . .
H9A H 0.7075 0.2428 0.9215 0.056 Uiso 1 1 calc R . .
H9B H 0.5864 0.2296 0.8909 0.056 Uiso 1 1 calc R . .
H9C H 0.6520 0.3156 0.8518 0.056 Uiso 1 1 calc R . .
C10 C 0.49381(15) 0.29523(13) 0.68933(13) 0.0228(3) Uani 1 1 d U . .
C11 C 0.57028(18) 0.35750(14) 0.64344(17) 0.0302(4) Uani 1 1 d U . .
H11A H 0.6361 0.3240 0.6321 0.045 Uiso 1 1 calc R . .
H11B H 0.5848 0.4105 0.6846 0.045 Uiso 1 1 calc R . .
H11C H 0.5406 0.3793 0.5832 0.045 Uiso 1 1 calc R . .
C12 C 0.38419(16) 0.33085(13) 0.71122(13) 0.0236(3) Uani 1 1 d U . .
C13 C 0.3574(2) 0.42815(15) 0.68588(18) 0.0370(5) Uani 1 1 d U . .
H13A H 0.2861 0.4425 0.7074 0.055 Uiso 1 1 calc R . .
H13B H 0.3603 0.4358 0.6173 0.055 Uiso 1 1 calc R . .
H13C H 0.4081 0.4701 0.7163 0.055 Uiso 1 1 calc R . .
C14 C 0.22186(15) 0.30293(13) 0.78858(14) 0.0232(3) Uani 1 1 d U . .
C15 C 0.21741(16) 0.33833(13) 0.88003(14) 0.0252(4) Uani 1 1 d U . .
C16 C 0.11860(17) 0.35948(14) 0.91550(15) 0.0284(4) Uani 1 1 d U . .
H16 H 0.1140 0.3841 0.9774 0.034 Uiso 1 1 calc R . .
C17 C 0.02618(17) 0.34564(14) 0.86305(17) 0.0304(4) Uani 1 1 d U . .
C18 C 0.03463(16) 0.31028(15) 0.77195(17) 0.0307(4) Uani 1 1 d U . .
H18 H -0.0279 0.3007 0.7354 0.037 Uiso 1 1 calc R . .
C19 C 0.13178(16) 0.28852(14) 0.73283(15) 0.0272(4) Uani 1 1 d U . .
C20 C 0.31639(19) 0.35412(15) 0.93787(16) 0.0325(4) Uani 1 1 d U . .
H20A H 0.3537 0.2954 0.9467 0.049 Uiso 1 1 calc R . .
H20B H 0.2978 0.3795 0.9995 0.049 Uiso 1 1 calc R . .
H20C H 0.3621 0.3978 0.9051 0.049 Uiso 1 1 calc R . .
C21 C -0.0793(2) 0.36999(18) 0.9031(2) 0.0437(6) Uani 1 1 d U . .
H21A H -0.0966 0.3263 0.9534 0.065 Uiso 1 1 calc R . .
H21B H -0.1335 0.3668 0.8532 0.065 Uiso 1 1 calc R . .
H21C H -0.0767 0.4327 0.9289 0.065 Uiso 1 1 calc R . .
C22 C 0.1395(2) 0.25077(19) 0.63465(17) 0.0393(5) Uani 1 1 d U . .
H22A H 0.1884 0.2887 0.5983 0.059 Uiso 1 1 calc R . .
H22B H 0.0696 0.2519 0.6041 0.059 Uiso 1 1 calc R . .
H22C H 0.1654 0.1871 0.6373 0.059 Uiso 1 1 calc R . .
C23A C -0.1306(8) 0.4873(2) 0.6115(4) 0.078(2) Uiso 0.2224(16) 1 d PDU A 1
Cl3A Cl -0.1782(3) 0.4299(2) 0.5090(3) 0.0672(4) Uiso 0.2224(16) 1 d PDU A 1
Cl4A Cl -0.1225(5) 0.6085(2) 0.5965(4) 0.0820(6) Uiso 0.2224(16) 1 d PDU A 1
Cl3B Cl -0.1520(7) 0.3478(2) 0.5680(6) 0.0672(4) Uiso 0.214(2) 1 d PDU B 2
Cl4B Cl -0.1340(4) 0.5250(3) 0.4670(4) 0.0820(6) Uiso 0.214(2) 1 d PDU B 2
C23B C -0.1522(18) 0.4698(2) 0.5771(5) 0.078(2) Uiso 0.214(2) 1 d PDU B 2
Cl3C Cl -0.1388(3) 0.38578(15) 0.5541(2) 0.0672(4) Uiso 0.348(2) 1 d PDU C 3
Cl4C Cl -0.1122(3) 0.58641(15) 0.5811(3) 0.0820(6) Uiso 0.348(2) 1 d PDU C 3
C23C C -0.1647(10) 0.4825(2) 0.6267(5) 0.078(2) Uiso 0.348(2) 1 d PDU C 3
Cl3D Cl -0.1488(7) 0.35657(17) 0.5632(8) 0.0672(4) Uiso 0.216(3) 1 d PDU D 4
Cl4D Cl -0.1061(3) 0.5553(2) 0.5395(4) 0.0820(6) Uiso 0.216(3) 1 d PDU D 4
C23D C -0.1921(10) 0.4707(2) 0.5856(15) 0.078(2) Uiso 0.216(3) 1 d PDU D 4

loop_
_atom_site_aniso_label
_atom_site_aniso_U_11
_atom_site_aniso_U_22
_atom_site_aniso_U_33
_atom_site_aniso_U_23
_atom_site_aniso_U_13
_atom_site_aniso_U_12
Zn1 0.02344(12) 0.02049(11) 0.02804(13) 0.00193(8) 0.00400(8) -0.00094(8)
Cl1 0.0515(3) 0.0361(3) 0.0311(3) 0.0077(2) -0.0051(2) -0.0049(2)
Cl2 0.0520(3) 0.0274(2) 0.0321(3) -0.00017(19) -0.0008(2) -0.0099(2)
C1 0.0210(8) 0.0201(7) 0.0293(9) -0.0006(7) 0.0047(7) -0.0011(6)
C2 0.0263(9) 0.0214(8) 0.0262(9) 0.0002(7) 0.0059(7) -0.0009(6)
C3 0.0281(9) 0.0222(8) 0.0360(11) -0.0031(7) 0.0099(8) -0.0010(7)
C4 0.0225(9) 0.0238(9) 0.0483(13) -0.0023(8) 0.0060(8) -0.0005(7)
C5 0.0250(9) 0.0326(10) 0.0387(11) -0.0036(8) -0.0008(8) -0.0019(7)
C6 0.0232(9) 0.0280(9) 0.0332(10) -0.0054(8) 0.0039(7) -0.0030(7)
C7 0.0333(10) 0.0336(10) 0.0265(9) -0.0021(8) 0.0032(8) -0.0013(8)
C8 0.0254(10) 0.0385(12) 0.0742(19) -0.0133(12) 0.0021(11) 0.0032(9)
C9 0.0294(10) 0.0479(13) 0.0354(11) -0.0144(10) 0.0019(8) -0.0035(9)
C10 0.0243(8) 0.0218(8) 0.0223(8) -0.0020(6) 0.0029(6) -0.0021(6)
C11 0.0292(10) 0.0253(9) 0.0364(11) 0.0033(8) 0.0063(8) -0.0050(7)
C12 0.0275(9) 0.0215(7) 0.0219(8) -0.0021(6) 0.0032(7) 0.0005(7)
C13 0.0433(12) 0.0242(9) 0.0439(13) 0.0065(9) 0.0168(10) 0.0073(9)
C14 0.0217(8) 0.0227(8) 0.0254(9) -0.0001(6) 0.0034(6) 0.0016(6)
C15 0.0278(9) 0.0230(8) 0.0249(9) -0.0009(7) 0.0020(7) 0.0017(7)
C16 0.0332(10) 0.0265(9) 0.0257(9) 0.0002(7) 0.0088(8) 0.0028(7)
C17 0.0257(9) 0.0261(9) 0.0396(11) -0.0004(8) 0.0100(8) 0.0006(7)
C18 0.0231(9) 0.0296(9) 0.0394(11) -0.0027(8) -0.0002(8) 0.0000(7)
C19 0.0255(9) 0.0272(9) 0.0289(10) -0.0030(7) 0.0001(7) 0.0007(7)
C20 0.0348(11) 0.0351(11) 0.0274(10) -0.0059(8) -0.0037(8) 0.0036(8)
C21 0.0301(11) 0.0410(13) 0.0603(17) -0.0053(11) 0.0184(11) 0.0016(9)
C22 0.0350(11) 0.0500(13) 0.0327(11) -0.0119(10) -0.0058(9) 0.0055(10)

loop_
_atom_type_symbol
_atom_type_description
_atom_type_scat_dispersion_real
_atom_type_scat_dispersion_imag
_atom_type_scat_source
C C 0.0033 0.0016 'International Tables Vol C Tables 4.2.6.8 and 6.1.1.4'
H H 0.0000 0.0000 'International Tables Vol C Tables 4.2.6.8 and 6.1.1.4'
N N 0.0061 0.0033 'International Tables Vol C Tables 4.2.6.8 and 6.1.1.4'
Cl Cl 0.1484 0.1585 'International Tables Vol C Tables 4.2.6.8 and 6.1.1.4'
Zn Zn 0.2839 1.4301 'International Tables Vol C Tables 4.2.6.8 and 6.1.1.4'

loop_
_geom_angle_atom_site_label_1
_geom_angle_atom_site_label_2
_geom_angle_atom_site_label_3
_geom_angle
N2 Zn1 N1 78.78(6)
N2 Zn1 Cl1 115.72(5)
N1 Zn1 Cl1 112.73(5)
N2 Zn1 Cl2 115.03(5)
N1 Zn1 Cl2 113.98(5)
Cl1 Zn1 Cl2 115.40(2)
C10 N1 C1 119.76(17)
C10 N1 Zn1 114.57(13)
C1 N1 Zn1 125.54(12)
C12 N2 C14 121.68(16)
C12 N2 Zn1 114.86(13)
C14 N2 Zn1 123.38(12)
C6 C1 C2 122.78(18)
C6 C1 N1 117.72(17)
C2 C1 N1 119.49(17)
C3 C2 C1 117.15(19)
C3 C2 C7 121.70(18)
C1 C2 C7 121.15(18)
C4 C3 C2 122.07(19)
C4 C3 H3 119.0
C2 C3 H3 119.0
C5 C4 C3 118.70(19)
C5 C4 C8 120.0(2)
C3 C4 C8 121.3(2)
C4 C5 C6 121.7(2)
C4 C5 H5 119.2
C6 C5 H5 119.2
C5 C6 C1 117.61(19)
C5 C6 C9 121.1(2)
C1 C6 C9 121.23(19)
C2 C7 H7A 109.5
C2 C7 H7B 109.5
H7A C7 H7B 109.5
C2 C7 H7C 109.5
H7A C7 H7C 109.5
H7B C7 H7C 109.5
C4 C8 H8A 109.5
C4 C8 H8B 109.5
H8A C8 H8B 109.5
C4 C8 H8C 109.5
H8A C8 H8C 109.5
H8B C8 H8C 109.5
C6 C9 H9A 109.5
C6 C9 H9B 109.5
H9A C9 H9B 109.5
C6 C9 H9C 109.5
H9A C9 H9C 109.5
H9B C9 H9C 109.5
N1 C10 C11 125.08(18)
N1 C10 C12 115.56(17)
C11 C10 C12 119.28(17)
C10 C11 H11A 109.5
C10 C11 H11B 109.5
H11A C11 H11B 109.5
C10 C11 H11C 109.5
H11A C11 H11C 109.5
H11B C11 H11C 109.5
N2 C12 C13 125.47(19)
N2 C12 C10 115.92(17)
C13 C12 C10 118.53(17)
C12 C13 H13A 109.5
C12 C13 H13B 109.5
H13A C13 H13B 109.5
C12 C13 H13C 109.5
H13A C13 H13C 109.5
H13B C13 H13C 109.5
C19 C14 C15 122.52(18)
C19 C14 N2 119.62(17)
C15 C14 N2 117.72(17)
C16 C15 C14 117.75(18)
C16 C15 C20 121.12(19)
C14 C15 C20 121.13(18)
C15 C16 C17 122.00(19)
C15 C16 H16 119.0
C17 C16 H16 119.0
C16 C17 C18 118.16(19)
C16 C17 C21 120.7(2)
C18 C17 C21 121.1(2)
C19 C18 C17 122.12(19)
C19 C18 H18 118.9
C17 C18 H18 118.9
C18 C19 C14 117.45(19)
C18 C19 C22 121.43(19)
C14 C19 C22 121.12(19)
C15 C20 H20A 109.5
C15 C20 H20B 109.5
H20A C20 H20B 109.5
C15 C20 H20C 109.5
H20A C20 H20C 109.5
H20B C20 H20C 109.5
C17 C21 H21A 109.5
C17 C21 H21B 109.5
H21A C21 H21B 109.5
C17 C21 H21C 109.5
H21A C21 H21C 109.5
H21B C21 H21C 109.5
C19 C22 H22A 109.5
C19 C22 H22B 109.5
H22A C22 H22B 109.5
C19 C22 H22C 109.5
H22A C22 H22C 109.5
H22B C22 H22C 109.5
Cl4A C23A Cl3A 112.690(9)
Cl4B C23B Cl3B 112.690(9)
Cl3C C23C Cl4C 112.693(9)
Cl3D C23D Cl4D 112.691(9)

loop_
_geom_bond_atom_site_label_1
_geom_bond_atom_site_label_2
_geom_bond_distance
Zn1 N2 2.0724(16)
Zn1 N1 2.0744(17)
Zn1 Cl1 2.2033(6)
Zn1 Cl2 2.2140(6)
N1 C10 1.288(2)
N1 C1 1.445(2)
N2 C12 1.277(3)
N2 C14 1.447(2)
C1 C6 1.396(3)
C1 C2 1.396(3)
C2 C3 1.394(3)
C2 C7 1.500(3)
C3 C4 1.391(3)
C3 H3 0.9500
C4 C5 1.389(3)
C4 C8 1.513(3)
C5 C6 1.394(3)
C5 H5 0.9500
C6 C9 1.509(3)
C7 H7A 0.9800
C7 H7B 0.9800
C7 H7C 0.9800
C8 H8A 0.9800
C8 H8B 0.9800
C8 H8C 0.9800
C9 H9A 0.9800
C9 H9B 0.9800
C9 H9C 0.9800
C10 C11 1.481(3)
C10 C12 1.518(3)
C11 H11A 0.9800
C11 H11B 0.9800
C11 H11C 0.9800
C12 C13 1.492(3)
C13 H13A 0.9800
C13 H13B 0.9800
C13 H13C 0.9800
C14 C19 1.394(3)
C14 C15 1.396(3)
C15 C16 1.390(3)
C15 C20 1.506(3)
C16 C17 1.392(3)
C16 H16 0.9500
C17 C18 1.395(3)
C17 C21 1.502(3)
C18 C19 1.394(3)
C18 H18 0.9500
C19 C22 1.500(3)
C20 H20A 0.9800
C20 H20B 0.9800
C20 H20C 0.9800
C21 H21A 0.9800
C21 H21B 0.9800
C21 H21C 0.9800
C22 H22A 0.9800
C22 H22B 0.9800
C22 H22C 0.9800
C23A Cl4A 1.77200(11)
C23A Cl3A 1.77200(10)
Cl3B C23B 1.77201(12)
Cl4B C23B 1.77200(11)
Cl3C C23C 1.77199(10)
Cl4C C23C 1.77199(10)
Cl3D C23D 1.77200(10)
Cl4D C23D 1.77200(11)
